data_9006909
loop_
_publ_author_name
'Koch-Muller M'
'Kahlenberg, V.'
'Schmidt, C.'
'Wirth, R.'

_publ_section_title
;
 Location of OH groups and oxidation processes in triclinic chloritoid
;
_journal_name_full 'Physics and Chemistry of Minerals'
_journal_page_first 703
_journal_page_last 712
_journal_paper_doi 10.1007/s002690000114
_journal_volume 27
_journal_year 2000
_chemical_formula_sum 'Al3.844 Fe0.857 H4 Mg0.598 Mn0.701 O14 Si2'
_chemical_name_mineral Chloritoid
_space_group_IT_number 2
_symmetry_space_group_name_Hall '-P 1'
_symmetry_space_group_name_H-M 'P -1'
_cell_angle_alpha 83.53
_cell_angle_beta 76.68
_cell_angle_gamma 60.06
_cell_length_a 5.4744
_cell_length_b 5.4766
_cell_length_c 9.1505
_cell_formula_units_Z 1
_cell_volume 231.335
_database_code_amcsd 0008491
_exptl_crystal_density_diffrn 3.509
_cod_original_formula_sum 'Al3.844 Fe.857 Mn.701 Mg.598 Si2 (O14 H4)'
_cod_database_code 9006909

loop_
_space_group_symop_operation_xyz
x,y,z
-x,-y,-z

loop_
_atom_site_label
_atom_site_fract_x
_atom_site_fract_y
_atom_site_fract_z
_atom_site_occupancy
_atom_site_U_iso_or_equiv
AlM1A 0.00000 0.00000 0.00000 0.84400 0.00900
FeM1A 0.00000 0.00000 0.00000 0.15600 0.00900
AlM2A 0.00000 0.50000 0.50000 1.00000 0.00400
FeM1B 0.33040 -0.66220 -0.00120 0.35050 0.00900
MnM1B 0.33040 -0.66220 -0.00120 0.35050 0.00900
MgM1B 0.33040 -0.66220 -0.00120 0.29900 0.00900
AlM2B1 0.00000 0.00000 0.50000 1.00000 0.00400
AlM2B2 0.50000 0.50000 0.50000 1.00000 0.00500
SiT 0.42720 -0.00010 -0.31270 1.00000 0.00500
O1A 0.02840 -0.30460 -0.10650 1.00000 0.01200
H1A 0.02840 -0.30460 -0.10650 1.00000 0.01200
O1B 0.72340 -0.69540 -0.10120 1.00000 0.01300
H1B 0.72340 -0.69540 -0.10120 1.00000 0.01300
O1C 0.35290 0.00130 -0.12800 1.00000 0.00900
O2A 0.12630 0.16190 -0.37600 1.00000 0.00500
O2B 0.61510 -0.32520 -0.37560 1.00000 0.00400
O2C 0.61420 -0.83730 -0.37470 1.00000 0.00400
O2D 0.13000 -0.33250 -0.40420 1.00000 0.00500

loop_
_cod_related_entry_id
_cod_related_entry_database
_cod_related_entry_code
1 AMCSD 0008491
